data_7716789
loop_
_publ_author_name
'Rumi, Sultana P.'
'Zakharov, Lev N.'
'Desnoyer, Addison N.'

_publ_section_title
;
 A twist on a classic scaffold: rational design of a new bimetallic
 platform.
;
_journal_issue 47
_journal_name_full 'Dalton transactions (Cambridge, England : 2003)'
_journal_page_first 18828
_journal_page_last 18833
_journal_paper_doi 10.1039/d4dt01840k
_journal_volume 53
_journal_year 2024
_chemical_formula_moiety 'C50 H112 Li4 N6 O4 Si4'
_chemical_formula_sum 'C50 H112 Li4 N6 O4 Si4'
_chemical_formula_weight 1001.57
_space_group_crystal_system triclinic
_space_group_IT_number 2
_space_group_name_Hall '-P 1'
_space_group_name_H-M_alt 'P -1'
_atom_sites_solution_hydrogens geom
_audit_creation_date 2024-06-21
_audit_creation_method
;
Olex2 1.5
(compiled 2024.01.12 svn.r2f8d729c for OlexSys, GUI svn.r6928)
;
_audit_update_record
;
2024-06-24 deposited with the CCDC.	2024-07-31 downloaded from the CCDC.
;
_cell_angle_alpha 97.960(2)
_cell_angle_beta 98.394(2)
_cell_angle_gamma 100.035(3)
_cell_formula_units_Z 1
_cell_length_a 10.3186(3)
_cell_length_b 11.5334(4)
_cell_length_c 13.9949(3)
_cell_measurement_reflns_used 3461
_cell_measurement_temperature 173(2)
_cell_measurement_theta_max 70.067
_cell_measurement_theta_min 3.503
_cell_volume 1599.33(8)
_computing_cell_refinement 'Bruker SAINT'
_computing_data_collection 'Bruker APEX2'
_computing_data_reduction 'Bruker SAINT'
_computing_molecular_graphics 'Olex2 1.5 (Dolomanov et al., 2009)'
_computing_publication_material 'Olex2 1.5 (Dolomanov et al., 2009)'
_computing_structure_refinement 'SHELXL-2014/7 (Sheldrick, 2014)'
_computing_structure_solution 'SHELXS-97 (Sheldrick 2008)'
_diffrn_ambient_temperature 173(2)
_diffrn_measured_fraction_theta_full 0.998
_diffrn_measured_fraction_theta_max 0.955
_diffrn_measurement_device_type 'Rigaku Synergy S'
_diffrn_measurement_method '\w and \f scans'
_diffrn_radiation_type CuK\a
_diffrn_radiation_wavelength 1.54184
_diffrn_reflns_av_R_equivalents 0.0673
_diffrn_reflns_av_unetI/netI 0.0679
_diffrn_reflns_Laue_measured_fraction_full 0.998
_diffrn_reflns_Laue_measured_fraction_max 0.955
_diffrn_reflns_limit_h_max 12
_diffrn_reflns_limit_h_min -12
_diffrn_reflns_limit_k_max 14
_diffrn_reflns_limit_k_min -13
_diffrn_reflns_limit_l_max 17
_diffrn_reflns_limit_l_min -16
_diffrn_reflns_number 18236
_diffrn_reflns_point_group_measured_fraction_full 0.998
_diffrn_reflns_point_group_measured_fraction_max 0.955
_diffrn_reflns_theta_full 67.684
_diffrn_reflns_theta_max 76.166
_diffrn_reflns_theta_min 3.238
_diffrn_source 'micro-focus tube'
_exptl_absorpt_coefficient_mu 1.171
_exptl_absorpt_correction_T_max 0.608
_exptl_absorpt_correction_T_min 0.169
_exptl_absorpt_correction_type multi-scan
_exptl_absorpt_process_details SADABS
_exptl_crystal_colour colorless
_exptl_crystal_density_diffrn 1.040
_exptl_crystal_description cut-block
_exptl_crystal_F_000 554
_exptl_crystal_size_max 0.08
_exptl_crystal_size_mid 0.07
_exptl_crystal_size_min 0.04
_refine_diff_density_max 0.569
_refine_diff_density_min -0.428
_refine_diff_density_rms 0.052
_refine_ls_extinction_method none
_refine_ls_goodness_of_fit_ref 1.058
_refine_ls_hydrogen_treatment constr
_refine_ls_matrix_type full
_refine_ls_number_parameters 435
_refine_ls_number_reflns 6392
_refine_ls_number_restraints 555
_refine_ls_restrained_S_all 1.073
_refine_ls_R_factor_all 0.1183
_refine_ls_R_factor_gt 0.0826
_refine_ls_shift/su_max 0.000
_refine_ls_shift/su_mean 0.000
_refine_ls_structure_factor_coef Fsqd
_refine_ls_weighting_details 'w=1/[\s^2^(Fo^2^)+(0.1420P)^2^+0.6256P] where P=(Fo^2^+2Fc^2^)/3'
_refine_ls_weighting_scheme calc
_refine_ls_wR_factor_gt 0.2308
_refine_ls_wR_factor_ref 0.2722
_reflns_Friedel_coverage 0.000
_reflns_number_gt 4280
_reflns_number_total 6392
_reflns_threshold_expression 'I > 2\s(I)'
_cod_data_source_file d4dt01840k2.cif
_cod_data_source_block and14
_cod_depositor_comments 'Adding full bibliography for 7716783--7716789.cif.'
_cod_database_code 7716789
_shelx_shelxl_version_number 2014/7
_shelx_space_group_comment
;
The symmetry employed for this shelxl refinement is uniquely defined
by the following loop, which should always be used as a source of
symmetry information in preference to the above space-group names.
They are only intended as comments.
;
_shelx_estimated_absorpt_t_max 0.955
_shelx_estimated_absorpt_t_min 0.912
_olex2_refinement_description
;
1. Restrained distances
 Si1-C6 = Si1-C7 = Si1-C8 = Si1A-C6A = Si1A-C7A = Si1A-C8A
 1.863 with sigma of 0.02
 Si2-C12 = Si2-C13 = Si2-C14 = Si2A-C12A = Si2A-C13A = Si2A-C14A
 1.863 with sigma of 0.02
 C8-C9 = C8-C10 = C8-C11 = C8A-C9A = C8A-C10A = C8A-C11A
 1.53 with sigma of 0.02
 C14-C15 = C14-C16 = C14-C17 = C14A-C15A = C14A-C16A = C14A-C17A
 1.53 with sigma of 0.02
2. Rigid body (RIGU) restrains
 All non-hydrogen atoms
 with sigma for 1-2 distances of 0.004 and sigma for 1-3 distances of 0.004
3. Others
 Sof(Si1A)=Sof(C6A)=Sof(H6AA)=Sof(H6AB)=Sof(H6AC)=Sof(C7A)=Sof(H7AA)=Sof(H7AB)=
 Sof(H7AC)=Sof(C8A)=Sof(C9A)=Sof(H9AA)=Sof(H9AB)=Sof(H9AC)=Sof(C10A)=Sof(H10D)=
 Sof(H10E)=Sof(H10F)=Sof(C11A)=Sof(H11D)=Sof(H11E)=Sof(H11F)=1-FVAR(1)
 Sof(Si1)=Sof(C6)=Sof(H6A)=Sof(H6B)=Sof(H6C)=Sof(C7)=Sof(H7A)=Sof(H7B)=
 Sof(H7C)=Sof(C8)=Sof(C9)=Sof(H9A)=Sof(H9B)=Sof(H9C)=Sof(C10)=Sof(H10A)=
 Sof(H10B)=Sof(H10C)=Sof(C11)=Sof(H11A)=Sof(H11B)=Sof(H11C)=FVAR(1)
 Sof(Si2A)=Sof(C12A)=Sof(H12D)=Sof(H12E)=Sof(H12F)=Sof(C13A)=Sof(H13D)=
 Sof(H13E)=Sof(H13F)=Sof(C14A)=Sof(C15A)=Sof(H15D)=Sof(H15E)=Sof(H15F)=
 Sof(C16A)=Sof(H16D)=Sof(H16E)=Sof(H16F)=Sof(C17A)=Sof(H17D)=Sof(H17E)=
 Sof(H17F)=1-FVAR(2)
 Sof(Si2)=Sof(C12)=Sof(H12A)=Sof(H12B)=Sof(H12C)=Sof(C13)=Sof(H13A)=Sof(H13B)=
 Sof(H13C)=Sof(C14)=Sof(C15)=Sof(H15A)=Sof(H15B)=Sof(H15C)=Sof(C16)=Sof(H16A)=
 Sof(H16B)=Sof(H16C)=Sof(C17)=Sof(H17A)=Sof(H17B)=Sof(H17C)=FVAR(2)
4.a Secondary CH2 refined with riding coordinates:
 C1(H1A,H1B), C2(H2A,H2B), C3(H3A,H3B), C4(H4A,H4B), C5(H5A,H5B), C18(H18A,
 H18B), C19(H19A,H19B), C20(H20A,H20B), C21(H21A,H21B), C22(H22A,H22B),
 C23(H23A,H23B), C24(H24A,H24B), C25(H25A,H25B)
4.b Me refined with riding coordinates:
 C6(H6A,H6B,H6C), C7(H7A,H7B,H7C), C9(H9A,H9B,H9C), C10(H10A,H10B,H10C),
 C11(H11A,H11B,H11C), C6A(H6AA,H6AB,H6AC), C7A(H7AA,H7AB,H7AC), C9A(H9AA,H9AB,
 H9AC), C10A(H10D,H10E,H10F), C11A(H11D,H11E,H11F), C12(H12A,H12B,H12C),
 C13(H13A,H13B,H13C), C15(H15A,H15B,H15C), C16(H16A,H16B,H16C), C17(H17A,H17B,
 H17C), C12A(H12D,H12E,H12F), C13A(H13D,H13E,H13F), C15A(H15D,H15E,H15F),
 C16A(H16D,H16E,H16F), C17A(H17D,H17E,H17F)
;
_olex2_submission_special_instructions 'No special instructions were received'

loop_
_space_group_symop_operation_xyz
'x, y, z'
'-x, -y, -z'

loop_
_atom_site_label
_atom_site_type_symbol
_atom_site_fract_x
_atom_site_fract_y
_atom_site_fract_z
_atom_site_U_iso_or_equiv
_atom_site_adp_type
_atom_site_occupancy
_atom_site_site_symmetry_order
_atom_site_calc_flag
_atom_site_refinement_flags_posn
_atom_site_refinement_flags_adp
_atom_site_refinement_flags_occupancy
_atom_site_disorder_assembly
_atom_site_disorder_group
Si1 Si 0.62762(12) 0.15313(16) 0.35775(8) 0.0589(5) Uani 0.780(4) 1 d D U P A 1
C6 C 0.5831(10) -0.0161(8) 0.3312(6) 0.091(2) Uani 0.780(4) 1 d D U P A 1
H6A H 0.5975 -0.0475 0.3927 0.136 Uiso 0.780(4) 1 calc R U P A 1
H6B H 0.4890 -0.0419 0.3001 0.136 Uiso 0.780(4) 1 calc R U P A 1
H6C H 0.6397 -0.0464 0.2872 0.136 Uiso 0.780(4) 1 calc R U P A 1
C7 C 0.5173(7) 0.2124(8) 0.4401(4) 0.088(2) Uani 0.780(4) 1 d D U P A 1
H7A H 0.5261 0.1778 0.5003 0.132 Uiso 0.780(4) 1 calc R U P A 1
H7B H 0.5441 0.2996 0.4566 0.132 Uiso 0.780(4) 1 calc R U P A 1
H7C H 0.4241 0.1908 0.4064 0.132 Uiso 0.780(4) 1 calc R U P A 1
C8 C 0.8063(5) 0.1908(6) 0.4318(3) 0.0790(14) Uani 0.780(4) 1 d D U P A 1
C9 C 0.8995(7) 0.1229(9) 0.3803(6) 0.097(2) Uani 0.780(4) 1 d D U P A 1
H9A H 0.8651 0.0367 0.3723 0.145 Uiso 0.780(4) 1 calc R U P A 1
H9B H 0.9035 0.1459 0.3158 0.145 Uiso 0.780(4) 1 calc R U P A 1
H9C H 0.9893 0.1427 0.4200 0.145 Uiso 0.780(4) 1 calc R U P A 1
C10 C 0.8075(9) 0.1536(11) 0.5335(5) 0.117(3) Uani 0.780(4) 1 d D U P A 1
H10A H 0.7720 0.0676 0.5255 0.175 Uiso 0.780(4) 1 calc R U P A 1
H10B H 0.8994 0.1719 0.5696 0.175 Uiso 0.780(4) 1 calc R U P A 1
H10C H 0.7520 0.1976 0.5698 0.175 Uiso 0.780(4) 1 calc R U P A 1
C11 C 0.8600(7) 0.3210(8) 0.4433(5) 0.100(2) Uani 0.780(4) 1 d D U P A 1
H11A H 0.8014 0.3653 0.4760 0.149 Uiso 0.780(4) 1 calc R U P A 1
H11B H 0.9499 0.3403 0.4828 0.149 Uiso 0.780(4) 1 calc R U P A 1
H11C H 0.8641 0.3435 0.3786 0.149 Uiso 0.780(4) 1 calc R U P A 1
Si1A Si 0.6783(5) 0.2464(6) 0.3683(3) 0.070(2) Uani 0.220(4) 1 d D U P A 2
C6A C 0.837(2) 0.367(2) 0.4108(19) 0.088(6) Uani 0.220(4) 1 d D U P A 2
H6AA H 0.8668 0.3716 0.4813 0.133 Uiso 0.220(4) 1 calc R U P A 2
H6AB H 0.9071 0.3460 0.3753 0.133 Uiso 0.220(4) 1 calc R U P A 2
H6AC H 0.8181 0.4438 0.3977 0.133 Uiso 0.220(4) 1 calc R U P A 2
C7A C 0.547(2) 0.287(2) 0.4426(16) 0.082(6) Uani 0.220(4) 1 d D U P A 2
H7AA H 0.5856 0.3046 0.5125 0.123 Uiso 0.220(4) 1 calc R U P A 2
H7AB H 0.5162 0.3571 0.4225 0.123 Uiso 0.220(4) 1 calc R U P A 2
H7AC H 0.4706 0.2195 0.4310 0.123 Uiso 0.220(4) 1 calc R U P A 2
C8A C 0.7246(17) 0.1051(16) 0.3996(12) 0.082(4) Uani 0.220(4) 1 d D U P A 2
C9A C 0.847(2) 0.074(3) 0.357(2) 0.095(7) Uani 0.220(4) 1 d D U P A 2
H9AA H 0.9237 0.1403 0.3803 0.143 Uiso 0.220(4) 1 calc R U P A 2
H9AB H 0.8687 0.0016 0.3798 0.143 Uiso 0.220(4) 1 calc R U P A 2
H9AC H 0.8264 0.0603 0.2857 0.143 Uiso 0.220(4) 1 calc R U P A 2
C10A C 0.763(3) 0.107(3) 0.5113(15) 0.097(7) Uani 0.220(4) 1 d D U P A 2
H10D H 0.8436 0.1677 0.5379 0.145 Uiso 0.220(4) 1 calc R U P A 2
H10E H 0.6893 0.1256 0.5440 0.145 Uiso 0.220(4) 1 calc R U P A 2
H10F H 0.7793 0.0283 0.5227 0.145 Uiso 0.220(4) 1 calc R U P A 2
C11A C 0.598(3) 0.007(3) 0.3687(19) 0.083(6) Uani 0.220(4) 1 d D U P A 2
H11D H 0.5254 0.0333 0.3980 0.124 Uiso 0.220(4) 1 calc R U P A 2
H11E H 0.5734 -0.0075 0.2971 0.124 Uiso 0.220(4) 1 calc R U P A 2
H11F H 0.6157 -0.0661 0.3912 0.124 Uiso 0.220(4) 1 calc R U P A 2
Si2 Si 0.22378(17) 0.37282(16) 0.18008(9) 0.0568(5) Uani 0.750(4) 1 d D U P A 1
C12 C 0.0714(8) 0.3095(8) 0.0835(6) 0.102(2) Uani 0.750(4) 1 d D U P A 1
H12A H -0.0068 0.3349 0.1054 0.153 Uiso 0.750(4) 1 calc R U P A 1
H12B H 0.0845 0.3385 0.0223 0.153 Uiso 0.750(4) 1 calc R U P A 1
H12C H 0.0570 0.2221 0.0724 0.153 Uiso 0.750(4) 1 calc R U P A 1
C13 C 0.1934(7) 0.3164(6) 0.2952(4) 0.0902(19) Uani 0.750(4) 1 d D U P A 1
H13A H 0.1099 0.3356 0.3122 0.135 Uiso 0.750(4) 1 calc R U P A 1
H13B H 0.1867 0.2296 0.2853 0.135 Uiso 0.750(4) 1 calc R U P A 1
H13C H 0.2677 0.3543 0.3484 0.135 Uiso 0.750(4) 1 calc R U P A 1
C14 C 0.2267(7) 0.5403(5) 0.2023(5) 0.0916(17) Uani 0.750(4) 1 d D U P A 1
C15 C 0.3388(9) 0.6002(8) 0.2904(8) 0.142(3) Uani 0.750(4) 1 d D U P A 1
H15A H 0.3218 0.5650 0.3484 0.213 Uiso 0.750(4) 1 calc R U P A 1
H15B H 0.4253 0.5873 0.2749 0.213 Uiso 0.750(4) 1 calc R U P A 1
H15C H 0.3401 0.6861 0.3037 0.213 Uiso 0.750(4) 1 calc R U P A 1
C16 C 0.0945(8) 0.5675(7) 0.2293(7) 0.112(2) Uani 0.750(4) 1 d D U P A 1
H16A H 0.0768 0.5327 0.2873 0.168 Uiso 0.750(4) 1 calc R U P A 1
H16B H 0.1012 0.6542 0.2435 0.168 Uiso 0.750(4) 1 calc R U P A 1
H16C H 0.0214 0.5330 0.1744 0.168 Uiso 0.750(4) 1 calc R U P A 1
C17 C 0.2527(12) 0.5944(7) 0.1131(8) 0.143(4) Uani 0.750(4) 1 d D U P A 1
H17A H 0.3367 0.5775 0.0953 0.214 Uiso 0.750(4) 1 calc R U P A 1
H17B H 0.1792 0.5598 0.0584 0.214 Uiso 0.750(4) 1 calc R U P A 1
H17C H 0.2590 0.6810 0.1276 0.214 Uiso 0.750(4) 1 calc R U P A 1
Si2A Si 0.2912(5) 0.4435(5) 0.2005(3) 0.0629(15) Uani 0.250(4) 1 d D U P A 2
C12A C 0.3477(19) 0.6083(12) 0.2023(16) 0.084(4) Uani 0.250(4) 1 d D U P A 2
H12D H 0.2868 0.6522 0.2326 0.126 Uiso 0.250(4) 1 calc R U P A 2
H12E H 0.4384 0.6351 0.2403 0.126 Uiso 0.250(4) 1 calc R U P A 2
H12F H 0.3475 0.6234 0.1351 0.126 Uiso 0.250(4) 1 calc R U P A 2
C13A C 0.2761(16) 0.4294(16) 0.3307(9) 0.072(4) Uani 0.250(4) 1 d D U P A 2
H13D H 0.2300 0.4906 0.3575 0.108 Uiso 0.250(4) 1 calc R U P A 2
H13E H 0.2250 0.3500 0.3327 0.108 Uiso 0.250(4) 1 calc R U P A 2
H13F H 0.3655 0.4403 0.3699 0.108 Uiso 0.250(4) 1 calc R U P A 2
C14A C 0.1153(13) 0.4023(15) 0.1272(10) 0.081(4) Uani 0.250(4) 1 d D U P A 2
C15A C 0.0584(18) 0.2715(16) 0.1305(15) 0.078(4) Uani 0.250(4) 1 d D U P A 2
H15D H 0.0556 0.2613 0.1986 0.118 Uiso 0.250(4) 1 calc R U P A 2
H15E H -0.0321 0.2485 0.0921 0.118 Uiso 0.250(4) 1 calc R U P A 2
H15F H 0.1155 0.2208 0.1029 0.118 Uiso 0.250(4) 1 calc R U P A 2
C16A C 0.0213(19) 0.481(2) 0.1654(17) 0.099(5) Uani 0.250(4) 1 d D U P A 2
H16D H 0.0232 0.4798 0.2355 0.148 Uiso 0.250(4) 1 calc R U P A 2
H16E H 0.0510 0.5632 0.1554 0.148 Uiso 0.250(4) 1 calc R U P A 2
H16F H -0.0699 0.4501 0.1297 0.148 Uiso 0.250(4) 1 calc R U P A 2
C17A C 0.1133(18) 0.404(2) 0.0182(11) 0.093(5) Uani 0.250(4) 1 d D U P A 2
H17D H 0.1484 0.4848 0.0083 0.140 Uiso 0.250(4) 1 calc R U P A 2
H17E H 0.1689 0.3495 -0.0065 0.140 Uiso 0.250(4) 1 calc R U P A 2
H17F H 0.0213 0.3772 -0.0173 0.140 Uiso 0.250(4) 1 calc R U P A 2
Li1 Li 0.5438(6) 0.3701(6) 0.2504(4) 0.0665(13) Uani 1 1 d . U . . .
Li2 Li 0.4151(5) 0.1736(5) 0.1752(3) 0.0519(11) Uani 1 1 d . U . . .
N1 N 0.6059(3) 0.2184(3) 0.25422(16) 0.0577(7) Uani 1 1 d . U . . .
N2 N 0.4919(3) 0.1617(2) 0.04427(15) 0.0537(6) Uani 1 1 d . U . . .
N3 N 0.3717(3) 0.3368(3) 0.15346(17) 0.0615(7) Uani 1 1 d . U . . .
O1 O 0.6587(4) 0.5275(3) 0.2947(2) 0.0990(10) Uani 1 1 d . U . . .
O2 O 0.2672(3) 0.0365(3) 0.1770(2) 0.0775(7) Uani 1 1 d . U . . .
C1 C 0.4741(4) 0.0485(3) -0.02353(18) 0.0578(8) Uani 1 1 d . U . . .
H1A H 0.5210 0.0631 -0.0789 0.069 Uiso 1 1 calc R U . . .
H1B H 0.3778 0.0203 -0.0505 0.069 Uiso 1 1 calc R U . . .
C2 C 0.6334(4) 0.2181(4) 0.0804(2) 0.0654(9) Uani 1 1 d . U . . .
H2A H 0.6433 0.3056 0.0842 0.078 Uiso 1 1 calc R U . . .
H2B H 0.6875 0.1899 0.0325 0.078 Uiso 1 1 calc R U . . .
C3 C 0.6890(3) 0.1921(4) 0.1806(2) 0.0642(9) Uani 1 1 d . U . . .
H3A H 0.6956 0.1068 0.1744 0.077 Uiso 1 1 calc R U . . .
H3B H 0.7803 0.2405 0.2031 0.077 Uiso 1 1 calc R U . . .
C4 C 0.4171(4) 0.2413(4) -0.0064(2) 0.0715(10) Uani 1 1 d . U . . .
H4A H 0.3250 0.1969 -0.0334 0.086 Uiso 1 1 calc R U . . .
H4B H 0.4601 0.2619 -0.0623 0.086 Uiso 1 1 calc R U . . .
C5 C 0.4101(5) 0.3560(4) 0.0587(3) 0.0797(12) Uani 1 1 d . U . . .
H5A H 0.4984 0.4104 0.0709 0.096 Uiso 1 1 calc R U . . .
H5B H 0.3444 0.3956 0.0237 0.096 Uiso 1 1 calc R U . . .
C18 C 0.6952(10) 0.5961(7) 0.3915(5) 0.174(4) Uani 1 1 d . U . . .
H18A H 0.6147 0.5988 0.4218 0.209 Uiso 1 1 calc R U . . .
H18B H 0.7570 0.5591 0.4329 0.209 Uiso 1 1 calc R U . . .
C19 C 0.7566(9) 0.7099(7) 0.3844(7) 0.161(3) Uani 1 1 d . U . . .
H19A H 0.8380 0.7371 0.4351 0.193 Uiso 1 1 calc R U . . .
H19B H 0.6954 0.7660 0.3944 0.193 Uiso 1 1 calc R U . . .
C20 C 0.7911(8) 0.7073(7) 0.2890(8) 0.160(3) Uani 1 1 d . U . . .
H20A H 0.8888 0.7142 0.2929 0.192 Uiso 1 1 calc R U . . .
H20B H 0.7641 0.7743 0.2592 0.192 Uiso 1 1 calc R U . . .
C21 C 0.7183(6) 0.5905(5) 0.2291(5) 0.1139(17) Uani 1 1 d . U . . .
H21A H 0.6498 0.6029 0.1762 0.137 Uiso 1 1 calc R U . . .
H21B H 0.7811 0.5469 0.1994 0.137 Uiso 1 1 calc R U . . .
C22 C 0.2284(7) -0.0197(9) 0.2554(5) 0.167(4) Uani 1 1 d . U . . .
H22A H 0.2489 0.0396 0.3166 0.201 Uiso 1 1 calc R U . . .
H22B H 0.2796 -0.0834 0.2653 0.201 Uiso 1 1 calc R U . . .
C23 C 0.0892(6) -0.0697(7) 0.2344(5) 0.128(2) Uani 1 1 d . U . . .
H23A H 0.0429 -0.0341 0.2848 0.154 Uiso 1 1 calc R U . . .
H23B H 0.0737 -0.1572 0.2326 0.154 Uiso 1 1 calc R U . . .
C24 C 0.0414(5) -0.0421(6) 0.1397(4) 0.1140(19) Uani 1 1 d . U . . .
H24A H -0.0074 0.0244 0.1466 0.137 Uiso 1 1 calc R U . . .
H24B H -0.0192 -0.1127 0.0978 0.137 Uiso 1 1 calc R U . . .
C25 C 0.1642(5) -0.0070(5) 0.0960(3) 0.0977(15) Uani 1 1 d . U . . .
H25A H 0.1833 -0.0768 0.0548 0.117 Uiso 1 1 calc R U . . .
H25B H 0.1530 0.0556 0.0555 0.117 Uiso 1 1 calc R U . . .

loop_
_atom_site_aniso_label
_atom_site_aniso_U_11
_atom_site_aniso_U_22
_atom_site_aniso_U_33
_atom_site_aniso_U_23
_atom_site_aniso_U_13
_atom_site_aniso_U_12
Si1 0.0490(7) 0.0887(13) 0.0462(6) 0.0200(6) 0.0175(4) 0.0182(7)
C6 0.088(4) 0.095(5) 0.091(5) 0.038(4) 0.011(4) 0.013(3)
C7 0.079(3) 0.148(6) 0.054(2) 0.032(3) 0.033(2) 0.037(4)
C8 0.060(3) 0.123(4) 0.055(2) 0.016(2) 0.0095(18) 0.020(3)
C9 0.060(3) 0.148(7) 0.090(4) 0.026(4) 0.018(3) 0.036(4)
C10 0.083(5) 0.208(10) 0.067(3) 0.041(5) 0.003(3) 0.042(6)
C11 0.075(4) 0.132(5) 0.078(4) 0.001(3) -0.006(3) 0.013(4)
Si1A 0.060(3) 0.093(5) 0.054(2) -0.004(2) 0.0154(17) 0.014(3)
C6A 0.073(8) 0.092(11) 0.091(12) 0.014(8) -0.008(7) 0.010(7)
C7A 0.083(10) 0.102(14) 0.065(8) 0.002(8) 0.029(7) 0.023(10)
C8A 0.065(8) 0.107(8) 0.079(8) 0.016(6) 0.014(6) 0.027(6)
C9A 0.080(11) 0.120(17) 0.102(14) 0.035(12) 0.030(11) 0.042(11)
C10A 0.087(15) 0.126(17) 0.080(9) 0.026(8) 0.015(7) 0.020(12)
C11A 0.081(10) 0.101(11) 0.068(13) 0.020(9) 0.008(8) 0.020(8)
Si2 0.0642(9) 0.0559(10) 0.0593(7) 0.0099(6) 0.0280(6) 0.0219(8)
C12 0.086(4) 0.106(6) 0.113(5) 0.002(4) 0.007(4) 0.039(4)
C13 0.107(4) 0.103(5) 0.094(3) 0.042(3) 0.067(3) 0.048(4)
C14 0.102(4) 0.059(3) 0.132(4) 0.012(3) 0.063(3) 0.036(3)
C15 0.128(6) 0.092(5) 0.195(7) -0.045(5) 0.047(5) 0.031(4)
C16 0.118(5) 0.090(5) 0.159(6) 0.020(4) 0.077(5) 0.060(4)
C17 0.213(10) 0.075(5) 0.199(7) 0.063(5) 0.137(7) 0.071(6)
Si2A 0.068(3) 0.067(3) 0.061(2) 0.0094(18) 0.0238(17) 0.024(3)
C12A 0.092(9) 0.072(7) 0.107(11) 0.007(6) 0.059(8) 0.041(6)
C13A 0.074(8) 0.089(10) 0.062(5) -0.001(5) 0.034(5) 0.034(7)
C14A 0.075(6) 0.088(8) 0.086(7) 0.012(6) 0.019(5) 0.031(5)
C15A 0.059(8) 0.087(8) 0.087(10) 0.005(7) 0.008(7) 0.022(6)
C16A 0.071(9) 0.101(11) 0.128(12) 0.008(9) 0.024(8) 0.030(8)
C17A 0.066(9) 0.125(14) 0.092(7) 0.017(7) 0.013(6) 0.034(9)
Li1 0.076(3) 0.069(3) 0.056(2) -0.003(2) 0.030(2) 0.014(2)
Li2 0.055(2) 0.064(3) 0.0416(19) 0.0111(18) 0.0175(17) 0.018(2)
N1 0.0556(14) 0.0789(19) 0.0408(11) -0.0005(10) 0.0197(10) 0.0181(13)
N2 0.0690(15) 0.0630(16) 0.0364(10) 0.0066(10) 0.0227(10) 0.0226(13)
N3 0.0837(18) 0.0689(18) 0.0468(12) 0.0134(11) 0.0339(12) 0.0336(15)
O1 0.108(2) 0.078(2) 0.099(2) -0.0081(15) 0.0339(17) -0.0096(17)
O2 0.0637(14) 0.090(2) 0.0844(15) 0.0346(14) 0.0205(12) 0.0088(13)
C1 0.074(2) 0.072(2) 0.0339(11) 0.0027(12) 0.0194(12) 0.0271(16)
C2 0.074(2) 0.079(2) 0.0494(14) 0.0006(14) 0.0363(13) 0.0175(17)
C3 0.0523(16) 0.089(3) 0.0496(14) -0.0050(14) 0.0206(12) 0.0136(16)
C4 0.102(3) 0.087(3) 0.0463(14) 0.0230(15) 0.0360(16) 0.045(2)
C5 0.124(3) 0.079(3) 0.0579(17) 0.0226(16) 0.047(2) 0.044(2)
C18 0.222(9) 0.119(5) 0.130(4) -0.044(4) 0.034(5) -0.059(5)
C19 0.151(7) 0.107(5) 0.196(6) -0.022(4) 0.018(5) -0.007(4)
C20 0.127(5) 0.098(4) 0.254(8) 0.010(5) 0.082(5) -0.007(4)
C21 0.106(4) 0.098(4) 0.150(4) 0.029(3) 0.065(3) 0.013(3)
C22 0.098(4) 0.257(10) 0.144(4) 0.124(6) 0.008(3) -0.036(5)
C23 0.090(3) 0.151(6) 0.159(5) 0.073(4) 0.048(3) 0.006(3)
C24 0.080(3) 0.140(5) 0.104(3) -0.009(3) 0.027(2) -0.014(3)
C25 0.083(3) 0.109(4) 0.088(3) -0.015(2) 0.027(2) -0.003(3)

loop_
_atom_type_symbol
_atom_type_description
_atom_type_scat_dispersion_real
_atom_type_scat_dispersion_imag
_atom_type_scat_source
C C 0.0181 0.0091 'International Tables Vol C Tables 4.2.6.8 and 6.1.1.4'
H H 0.0000 0.0000 'International Tables Vol C Tables 4.2.6.8 and 6.1.1.4'
Li Li 0.0008 0.0003 'International Tables Vol C Tables 4.2.6.8 and 6.1.1.4'
N N 0.0311 0.0180 'International Tables Vol C Tables 4.2.6.8 and 6.1.1.4'
O O 0.0492 0.0322 'International Tables Vol C Tables 4.2.6.8 and 6.1.1.4'
Si Si 0.2541 0.3302 'International Tables Vol C Tables 4.2.6.8 and 6.1.1.4'

loop_
_geom_angle_atom_site_label_1
_geom_angle_atom_site_label_2
_geom_angle_atom_site_label_3
_geom_angle
_geom_angle_site_symmetry_1
_geom_angle_site_symmetry_3
_geom_angle_publ_flag
C6 Si1 Li2 91.9(3) . . ?
C7 Si1 C6 109.9(4) . . ?
C7 Si1 C8 106.8(3) . . ?
C7 Si1 Li2 88.4(2) . . ?
C8 Si1 C6 105.0(4) . . ?
C8 Si1 Li2 151.2(2) . . ?
N1 Si1 C6 113.5(3) . . ?
N1 Si1 C7 106.3(2) . . ?
N1 Si1 C8 115.1(2) . . ?
N1 Si1 Li2 36.13(13) . . ?
Si1 C6 H6A 109.5 . . ?
Si1 C6 H6B 109.5 . . ?
Si1 C6 H6C 109.5 . . ?
H6A C6 H6B 109.5 . . ?
H6A C6 H6C 109.5 . . ?
H6B C6 H6C 109.5 . . ?
Si1 C7 H7A 109.5 . . ?
Si1 C7 H7B 109.5 . . ?
Si1 C7 H7C 109.5 . . ?
H7A C7 H7B 109.5 . . ?
H7A C7 H7C 109.5 . . ?
H7B C7 H7C 109.5 . . ?
C9 C8 Si1 111.2(4) . . ?
C9 C8 C10 106.9(6) . . ?
C10 C8 Si1 110.5(4) . . ?
C11 C8 Si1 109.7(4) . . ?
C11 C8 C9 108.7(6) . . ?
C11 C8 C10 109.7(6) . . ?
C8 C9 H9A 109.5 . . ?
C8 C9 H9B 109.5 . . ?
C8 C9 H9C 109.5 . . ?
H9A C9 H9B 109.5 . . ?
H9A C9 H9C 109.5 . . ?
H9B C9 H9C 109.5 . . ?
C8 C10 H10A 109.5 . . ?
C8 C10 H10B 109.5 . . ?
C8 C10 H10C 109.5 . . ?
H10A C10 H10B 109.5 . . ?
H10A C10 H10C 109.5 . . ?
H10B C10 H10C 109.5 . . ?
C8 C11 H11A 109.5 . . ?
C8 C11 H11B 109.5 . . ?
C8 C11 H11C 109.5 . . ?
H11A C11 H11B 109.5 . . ?
H11A C11 H11C 109.5 . . ?
H11B C11 H11C 109.5 . . ?
C6A Si1A C7A 108.1(12) . . ?
C6A Si1A Li1 97.0(8) . . ?
C7A Si1A Li1 78.1(9) . . ?
C8A Si1A C6A 105.7(10) . . ?
C8A Si1A C7A 109.0(10) . . ?
C8A Si1A Li1 152.2(6) . . ?
N1 Si1A C6A 120.4(8) . . ?
N1 Si1A C7A 106.2(8) . . ?
N1 Si1A C8A 107.2(6) . . ?
N1 Si1A Li1 46.1(2) . . ?
Si1A C6A H6AA 109.5 . . ?
Si1A C6A H6AB 109.5 . . ?
Si1A C6A H6AC 109.5 . . ?
H6AA C6A H6AB 109.5 . . ?
H6AA C6A H6AC 109.5 . . ?
H6AB C6A H6AC 109.5 . . ?
Si1A C7A H7AA 109.5 . . ?
Si1A C7A H7AB 109.5 . . ?
Si1A C7A H7AC 109.5 . . ?
H7AA C7A H7AB 109.5 . . ?
H7AA C7A H7AC 109.5 . . ?
H7AB C7A H7AC 109.5 . . ?
C9A C8A Si1A 113.9(16) . . ?
C9A C8A C10A 104(2) . . ?
C10A C8A Si1A 113.7(18) . . ?
C11A C8A Si1A 107.0(17) . . ?
C11A C8A C9A 114(2) . . ?
C11A C8A C10A 103.7(18) . . ?
C8A C9A H9AA 109.5 . . ?
C8A C9A H9AB 109.5 . . ?
C8A C9A H9AC 109.5 . . ?
H9AA C9A H9AB 109.5 . . ?
H9AA C9A H9AC 109.5 . . ?
H9AB C9A H9AC 109.5 . . ?
C8A C10A H10D 109.5 . . ?
C8A C10A H10E 109.5 . . ?
C8A C10A H10F 109.5 . . ?
H10D C10A H10E 109.5 . . ?
H10D C10A H10F 109.5 . . ?
H10E C10A H10F 109.5 . . ?
C8A C11A H11D 109.5 . . ?
C8A C11A H11E 109.5 . . ?
C8A C11A H11F 109.5 . . ?
H11D C11A H11E 109.5 . . ?
H11D C11A H11F 109.5 . . ?
H11E C11A H11F 109.5 . . ?
C12 Si2 C14 104.1(4) . . ?
C13 Si2 C12 107.9(4) . . ?
C13 Si2 C14 107.2(3) . . ?
N3 Si2 C12 115.8(3) . . ?
N3 Si2 C13 107.6(2) . . ?
N3 Si2 C14 113.9(2) . . ?
Si2 C12 H12A 109.5 . . ?
Si2 C12 H12B 109.5 . . ?
Si2 C12 H12C 109.5 . . ?
H12A C12 H12B 109.5 . . ?
H12A C12 H12C 109.5 . . ?
H12B C12 H12C 109.5 . . ?
Si2 C13 H13A 109.5 . . ?
Si2 C13 H13B 109.5 . . ?
Si2 C13 H13C 109.5 . . ?
H13A C13 H13B 109.5 . . ?
H13A C13 H13C 109.5 . . ?
H13B C13 H13C 109.5 . . ?
C15 C14 Si2 108.5(5) . . ?
C16 C14 Si2 111.7(5) . . ?
C16 C14 C15 107.1(6) . . ?
C17 C14 Si2 111.0(4) . . ?
C17 C14 C15 109.5(8) . . ?
C17 C14 C16 108.9(6) . . ?
C14 C15 H15A 109.5 . . ?
C14 C15 H15B 109.5 . . ?
C14 C15 H15C 109.5 . . ?
H15A C15 H15B 109.5 . . ?
H15A C15 H15C 109.5 . . ?
H15B C15 H15C 109.5 . . ?
C14 C16 H16A 109.5 . . ?
C14 C16 H16B 109.5 . . ?
C14 C16 H16C 109.5 . . ?
H16A C16 H16B 109.5 . . ?
H16A C16 H16C 109.5 . . ?
H16B C16 H16C 109.5 . . ?
C14 C17 H17A 109.5 . . ?
C14 C17 H17B 109.5 . . ?
C14 C17 H17C 109.5 . . ?
H17A C17 H17B 109.5 . . ?
H17A C17 H17C 109.5 . . ?
H17B C17 H17C 109.5 . . ?
C12A Si2A C13A 105.0(9) . . ?
C12A Si2A C14A 105.8(9) . . ?
C12A Si2A Li1 101.6(6) . . ?
C13A Si2A C14A 106.6(7) . . ?
C13A Si2A Li1 83.6(5) . . ?
C14A Si2A Li1 146.8(5) . . ?
N3 Si2A C12A 123.7(5) . . ?
N3 Si2A C13A 109.6(5) . . ?
N3 Si2A C14A 104.9(5) . . ?
N3 Si2A Li1 42.87(18) . . ?
Si2A C12A H12D 109.5 . . ?
Si2A C12A H12E 109.5 . . ?
Si2A C12A H12F 109.5 . . ?
H12D C12A H12E 109.5 . . ?
H12D C12A H12F 109.5 . . ?
H12E C12A H12F 109.5 . . ?
Si2A C13A H13D 109.5 . . ?
Si2A C13A H13E 109.5 . . ?
Si2A C13A H13F 109.5 . . ?
H13D C13A H13E 109.5 . . ?
H13D C13A H13F 109.5 . . ?
H13E C13A H13F 109.5 . . ?
C15A C14A Si2A 108.5(10) . . ?
C15A C14A C16A 109.3(15) . . ?
C16A C14A Si2A 113.1(12) . . ?
C17A C14A Si2A 112.2(11) . . ?
C17A C14A C15A 103.2(15) . . ?
C17A C14A C16A 109.9(15) . . ?
C14A C15A H15D 109.5 . . ?
C14A C15A H15E 109.5 . . ?
C14A C15A H15F 109.5 . . ?
H15D C15A H15E 109.5 . . ?
H15D C15A H15F 109.5 . . ?
H15E C15A H15F 109.5 . . ?
C14A C16A H16D 109.5 . . ?
C14A C16A H16E 109.5 . . ?
C14A C16A H16F 109.5 . . ?
H16D C16A H16E 109.5 . . ?
H16D C16A H16F 109.5 . . ?
H16E C16A H16F 109.5 . . ?
C14A C17A H17D 109.5 . . ?
C14A C17A H17E 109.5 . . ?
C14A C17A H17F 109.5 . . ?
H17D C17A H17E 109.5 . . ?
H17D C17A H17F 109.5 . . ?
H17E C17A H17F 109.5 . . ?
Si1A Li1 Si2A 144.4(3) . . ?
Li2 Li1 Si1A 83.8(3) . . ?
Li2 Li1 Si2A 83.4(3) . . ?
N1 Li1 Si1A 36.40(18) . . ?
N1 Li1 Si2A 136.9(3) . . ?
N1 Li1 Li2 54.5(2) . . ?
N1 Li1 N3 107.9(3) . . ?
N3 Li1 Si1A 136.8(3) . . ?
N3 Li1 Si2A 35.32(17) . . ?
N3 Li1 Li2 54.3(2) . . ?
O1 Li1 Si1A 98.3(3) . . ?
O1 Li1 Si2A 99.0(3) . . ?
O1 Li1 Li2 172.0(3) . . ?
O1 Li1 N1 124.1(4) . . ?
O1 Li1 N3 124.7(4) . . ?
Li1 Li2 Si1 69.9(2) . . ?
Li1 Li2 C2 72.8(2) . . ?
Li1 Li2 C4 89.1(2) . . ?
N1 Li2 Si1 29.72(11) . . ?
N1 Li2 Li1 51.4(2) . . ?
N1 Li2 N2 90.1(2) . . ?
N1 Li2 N3 103.1(3) . . ?
N1 Li2 C2 59.65(15) . . ?
N1 Li2 C4 109.0(2) . . ?
N2 Li2 Si1 112.5(2) . . ?
N2 Li2 Li1 97.2(2) . . ?
N2 Li2 C2 31.30(13) . . ?
N2 Li2 C4 32.05(12) . . ?
N3 Li2 Si1 120.8(2) . . ?
N3 Li2 Li1 52.6(2) . . ?
N3 Li2 N2 89.2(2) . . ?
N3 Li2 C2 89.6(2) . . ?
N3 Li2 C4 60.35(15) . . ?
O2 Li2 Si1 101.3(2) . . ?
O2 Li2 Li1 148.9(3) . . ?
O2 Li2 N1 129.8(3) . . ?
O2 Li2 N2 113.4(3) . . ?
O2 Li2 N3 120.0(3) . . ?
O2 Li2 C2 137.6(3) . . ?
O2 Li2 C4 113.9(2) . . ?
C2 Li2 Si1 85.54(15) . . ?
C4 Li2 Si1 137.6(2) . . ?
C4 Li2 C2 52.60(14) . . ?
Si1 N1 Li1 124.14(19) . . ?
Si1 N1 Li2 114.1(2) . . ?
Si1A N1 Li1 97.5(3) . . ?
Si1A N1 Li2 138.1(3) . . ?
Li1 N1 Li2 74.1(3) . . ?
C3 N1 Si1 116.8(2) . . ?
C3 N1 Si1A 117.1(3) . . ?
C3 N1 Li1 113.8(3) . . ?
C3 N1 Li2 103.4(2) . . ?
C1 N2 Li2 122.5(3) . . ?
C1 N2 C2 113.1(2) . . ?
C1 N2 C4 107.7(2) . . ?
C2 N2 Li2 101.1(2) . . ?
C2 N2 C4 112.2(3) . . ?
C4 N2 Li2 99.5(2) . . ?
Si2 N3 Li1 124.34(19) . . ?
Si2 N3 Li2 119.7(2) . . ?
Si2A N3 Li1 101.8(3) . . ?
Si2A N3 Li2 141.0(2) . . ?
Li1 N3 Li2 73.1(3) . . ?
C5 N3 Si2 118.9(3) . . ?
C5 N3 Si2A 112.8(3) . . ?
C5 N3 Li1 105.9(3) . . ?
C5 N3 Li2 105.6(2) . . ?
C18 O1 Li1 129.1(4) . . ?
C21 O1 Li1 121.1(4) . . ?
C21 O1 C18 109.8(5) . . ?
C22 O2 Li2 131.1(4) . . ?
C25 O2 Li2 121.4(3) . . ?
C25 O2 C22 106.6(4) . . ?
N2 C1 C1 113.6(3) . 2_655 ?
N2 C1 H1A 108.9 . . ?
N2 C1 H1B 108.9 . . ?
C1 C1 H1A 108.9 2_655 . ?
C1 C1 H1B 108.9 2_655 . ?
H1A C1 H1B 107.7 . . ?
Li2 C2 H2A 99.5 . . ?
Li2 C2 H2B 149.5 . . ?
N2 C2 Li2 47.64(15) . . ?
N2 C2 H2A 108.7 . . ?
N2 C2 H2B 108.7 . . ?
N2 C2 C3 114.1(3) . . ?
H2A C2 H2B 107.6 . . ?
C3 C2 Li2 74.17(19) . . ?
C3 C2 H2A 108.7 . . ?
C3 C2 H2B 108.7 . . ?
N1 C3 C2 112.6(3) . . ?
N1 C3 H3A 109.1 . . ?
N1 C3 H3B 109.1 . . ?
C2 C3 H3A 109.1 . . ?
C2 C3 H3B 109.1 . . ?
H3A C3 H3B 107.8 . . ?
Li2 C4 H4A 93.8 . . ?
Li2 C4 H4B 153.9 . . ?
N2 C4 Li2 48.49(15) . . ?
N2 C4 H4A 108.7 . . ?
N2 C4 H4B 108.7 . . ?
N2 C4 C5 114.1(3) . . ?
H4A C4 H4B 107.6 . . ?
C5 C4 Li2 77.0(2) . . ?
C5 C4 H4A 108.7 . . ?
C5 C4 H4B 108.7 . . ?
N3 C5 C4 113.3(3) . . ?
N3 C5 H5A 108.9 . . ?
N3 C5 H5B 108.9 . . ?
C4 C5 H5A 108.9 . . ?
C4 C5 H5B 108.9 . . ?
H5A C5 H5B 107.7 . . ?
O1 C18 H18A 110.1 . . ?
O1 C18 H18B 110.1 . . ?
H18A C18 H18B 108.4 . . ?
C19 C18 O1 108.1(7) . . ?
C19 C18 H18A 110.1 . . ?
C19 C18 H18B 110.1 . . ?
C18 C19 H19A 110.1 . . ?
C18 C19 H19B 110.1 . . ?
C18 C19 C20 108.1(7) . . ?
H19A C19 H19B 108.4 . . ?
C20 C19 H19A 110.1 . . ?
C20 C19 H19B 110.1 . . ?
C19 C20 H20A 110.4 . . ?
C19 C20 H20B 110.4 . . ?
C19 C20 C21 106.8(6) . . ?
H20A C20 H20B 108.6 . . ?
C21 C20 H20A 110.4 . . ?
C21 C20 H20B 110.4 . . ?
O1 C21 C20 105.1(5) . . ?
O1 C21 H21A 110.7 . . ?
O1 C21 H21B 110.7 . . ?
C20 C21 H21A 110.7 . . ?
C20 C21 H21B 110.7 . . ?
H21A C21 H21B 108.8 . . ?
O2 C22 H22A 109.6 . . ?
O2 C22 H22B 109.6 . . ?
O2 C22 C23 110.2(5) . . ?
H22A C22 H22B 108.1 . . ?
C23 C22 H22A 109.6 . . ?
C23 C22 H22B 109.6 . . ?
C22 C23 H23A 110.6 . . ?
C22 C23 H23B 110.6 . . ?
C22 C23 C24 105.6(5) . . ?
H23A C23 H23B 108.8 . . ?
C24 C23 H23A 110.6 . . ?
C24 C23 H23B 110.6 . . ?
C23 C24 H24A 110.6 . . ?
C23 C24 H24B 110.6 . . ?
C23 C24 C25 105.5(5) . . ?
H24A C24 H24B 108.8 . . ?
C25 C24 H24A 110.6 . . ?
C25 C24 H24B 110.6 . . ?
O2 C25 C24 104.8(4) . . ?
O2 C25 H25A 110.8 . . ?
O2 C25 H25B 110.8 . . ?
C24 C25 H25A 110.8 . . ?
C24 C25 H25B 110.8 . . ?
H25A C25 H25B 108.9 . . ?

loop_
_geom_bond_atom_site_label_1
_geom_bond_atom_site_label_2
_geom_bond_distance
_geom_bond_site_symmetry_2
_geom_bond_publ_flag
Si1 C6 1.896(9) . ?
Si1 C7 1.878(5) . ?
Si1 C8 1.923(5) . ?
Si1 Li2 3.179(5) . ?
Si1 N1 1.727(3) . ?
C6 H6A 0.9800 . ?
C6 H6B 0.9800 . ?
C6 H6C 0.9800 . ?
C7 H7A 0.9800 . ?
C7 H7B 0.9800 . ?
C7 H7C 0.9800 . ?
C8 C9 1.539(8) . ?
C8 C10 1.541(8) . ?
C8 C11 1.485(9) . ?
C9 H9A 0.9800 . ?
C9 H9B 0.9800 . ?
C9 H9C 0.9800 . ?
C10 H10A 0.9800 . ?
C10 H10B 0.9800 . ?
C10 H10C 0.9800 . ?
C11 H11A 0.9800 . ?
C11 H11B 0.9800 . ?
C11 H11C 0.9800 . ?
Si1A C6A 1.910(16) . ?
Si1A C7A 1.908(15) . ?
Si1A C8A 1.866(15) . ?
Si1A Li1 2.713(9) . ?
Si1A N1 1.624(5) . ?
C6A H6AA 0.9800 . ?
C6A H6AB 0.9800 . ?
C6A H6AC 0.9800 . ?
C7A H7AA 0.9800 . ?
C7A H7AB 0.9800 . ?
C7A H7AC 0.9800 . ?
C8A C9A 1.545(17) . ?
C8A C10A 1.553(18) . ?
C8A C11A 1.530(18) . ?
C9A H9AA 0.9800 . ?
C9A H9AB 0.9800 . ?
C9A H9AC 0.9800 . ?
C10A H10D 0.9800 . ?
C10A H10E 0.9800 . ?
C10A H10F 0.9800 . ?
C11A H11D 0.9800 . ?
C11A H11E 0.9800 . ?
C11A H11F 0.9800 . ?
Si2 C12 1.881(7) . ?
Si2 C13 1.866(5) . ?
Si2 C14 1.908(6) . ?
Si2 N3 1.728(3) . ?
C12 H12A 0.9800 . ?
C12 H12B 0.9800 . ?
C12 H12C 0.9800 . ?
C13 H13A 0.9800 . ?
C13 H13B 0.9800 . ?
C13 H13C 0.9800 . ?
C14 C15 1.552(10) . ?
C14 C16 1.539(8) . ?
C14 C17 1.508(9) . ?
C15 H15A 0.9800 . ?
C15 H15B 0.9800 . ?
C15 H15C 0.9800 . ?
C16 H16A 0.9800 . ?
C16 H16B 0.9800 . ?
C16 H16C 0.9800 . ?
C17 H17A 0.9800 . ?
C17 H17B 0.9800 . ?
C17 H17C 0.9800 . ?
Si2A C12A 1.885(14) . ?
Si2A C13A 1.878(12) . ?
Si2A C14A 1.895(14) . ?
Si2A Li1 2.898(8) . ?
Si2A N3 1.712(5) . ?
C12A H12D 0.9800 . ?
C12A H12E 0.9800 . ?
C12A H12F 0.9800 . ?
C13A H13D 0.9800 . ?
C13A H13E 0.9800 . ?
C13A H13F 0.9800 . ?
C14A C15A 1.531(17) . ?
C14A C16A 1.540(16) . ?
C14A C17A 1.525(16) . ?
C15A H15D 0.9800 . ?
C15A H15E 0.9800 . ?
C15A H15F 0.9800 . ?
C16A H16D 0.9800 . ?
C16A H16E 0.9800 . ?
C16A H16F 0.9800 . ?
C17A H17D 0.9800 . ?
C17A H17E 0.9800 . ?
C17A H17F 0.9800 . ?
Li1 Li2 2.427(8) . ?
Li1 N1 1.971(7) . ?
Li1 N3 2.014(7) . ?
Li1 O1 1.951(7) . ?
Li2 N1 2.054(6) . ?
Li2 N2 2.097(5) . ?
Li2 N3 2.061(6) . ?
Li2 O2 2.002(6) . ?
Li2 C2 2.785(6) . ?
Li2 C4 2.762(5) . ?
N1 C3 1.467(3) . ?
N2 C1 1.471(4) . ?
N2 C2 1.474(5) . ?
N2 C4 1.486(4) . ?
N3 C5 1.473(4) . ?
O1 C18 1.433(6) . ?
O1 C21 1.394(6) . ?
O2 C22 1.421(6) . ?
O2 C25 1.404(5) . ?
C1 C1 1.510(7) 2_655 ?
C1 H1A 0.9900 . ?
C1 H1B 0.9900 . ?
C2 H2A 0.9900 . ?
C2 H2B 0.9900 . ?
C2 C3 1.525(5) . ?
C3 H3A 0.9900 . ?
C3 H3B 0.9900 . ?
C4 H4A 0.9900 . ?
C4 H4B 0.9900 . ?
C4 C5 1.518(5) . ?
C5 H5A 0.9900 . ?
C5 H5B 0.9900 . ?
C18 H18A 0.9900 . ?
C18 H18B 0.9900 . ?
C18 C19 1.378(11) . ?
C19 H19A 0.9900 . ?
C19 H19B 0.9900 . ?
C19 C20 1.429(11) . ?
C20 H20A 0.9900 . ?
C20 H20B 0.9900 . ?
C20 C21 1.494(9) . ?
C21 H21A 0.9900 . ?
C21 H21B 0.9900 . ?
C22 H22A 0.9900 . ?
C22 H22B 0.9900 . ?
C22 C23 1.423(9) . ?
C23 H23A 0.9900 . ?
C23 H23B 0.9900 . ?
C23 C24 1.443(9) . ?
C24 H24A 0.9900 . ?
C24 H24B 0.9900 . ?
C24 C25 1.503(7) . ?
C25 H25A 0.9900 . ?
C25 H25B 0.9900 . ?

loop_
_geom_torsion_atom_site_label_1
_geom_torsion_atom_site_label_2
_geom_torsion_atom_site_label_3
_geom_torsion_atom_site_label_4
_geom_torsion
_geom_torsion_site_symmetry_1
_geom_torsion_site_symmetry_2
_geom_torsion_site_symmetry_3
_geom_torsion_site_symmetry_4
_geom_torsion_publ_flag
Si1 N1 C3 C2 161.2(3) . . . . ?
C6 Si1 N1 Li1 144.4(4) . . . . ?
C6 Si1 N1 Li2 57.7(4) . . . . ?
C6 Si1 N1 C3 -63.0(4) . . . . ?
C7 Si1 N1 Li1 23.5(4) . . . . ?
C7 Si1 N1 Li2 -63.2(3) . . . . ?
C7 Si1 N1 C3 176.1(3) . . . . ?
C8 Si1 N1 Li1 -94.5(3) . . . . ?
C8 Si1 N1 Li2 178.8(3) . . . . ?
C8 Si1 N1 C3 58.1(3) . . . . ?
Si1A N1 C3 C2 -156.1(4) . . . . ?
C6A Si1A C8A C9A -54.4(19) . . . . ?
C6A Si1A C8A C10A 64.8(19) . . . . ?
C6A Si1A C8A C11A 178.6(16) . . . . ?
C6A Si1A N1 Li1 -68.4(10) . . . . ?
C6A Si1A N1 Li2 -143.1(11) . . . . ?
C6A Si1A N1 C3 53.2(11) . . . . ?
C7A Si1A C8A C9A -170.3(17) . . . . ?
C7A Si1A C8A C10A -51.2(19) . . . . ?
C7A Si1A C8A C11A 62.7(17) . . . . ?
C7A Si1A N1 Li1 54.6(9) . . . . ?
C7A Si1A N1 Li2 -20.0(11) . . . . ?
C7A Si1A N1 C3 176.2(9) . . . . ?
C8A Si1A N1 Li1 171.0(6) . . . . ?
C8A Si1A N1 Li2 96.4(7) . . . . ?
C8A Si1A N1 C3 -67.4(7) . . . . ?
Si2 N3 C5 C4 -116.5(4) . . . . ?
C12 Si2 N3 Li1 -170.2(4) . . . . ?
C12 Si2 N3 Li2 -81.1(4) . . . . ?
C12 Si2 N3 C5 50.8(5) . . . . ?
C13 Si2 N3 Li1 -49.5(4) . . . . ?
C13 Si2 N3 Li2 39.6(3) . . . . ?
C13 Si2 N3 C5 171.5(4) . . . . ?
C14 Si2 N3 Li1 69.2(4) . . . . ?
C14 Si2 N3 Li2 158.3(3) . . . . ?
C14 Si2 N3 C5 -69.8(4) . . . . ?
Si2A N3 C5 C4 -151.8(4) . . . . ?
C12A Si2A C14A C15A -175.0(11) . . . . ?
C12A Si2A C14A C16A -53.6(15) . . . . ?
C12A Si2A C14A C17A 71.6(14) . . . . ?
C12A Si2A N3 Li1 68.6(9) . . . . ?
C12A Si2A N3 Li2 146.3(9) . . . . ?
C12A Si2A N3 C5 -44.4(10) . . . . ?
C13A Si2A C14A C15A -63.6(13) . . . . ?
C13A Si2A C14A C16A 57.9(15) . . . . ?
C13A Si2A C14A C17A -177.0(13) . . . . ?
C13A Si2A N3 Li1 -56.1(7) . . . . ?
C13A Si2A N3 Li2 21.6(9) . . . . ?
C13A Si2A N3 C5 -169.1(7) . . . . ?
C14A Si2A N3 Li1 -170.3(5) . . . . ?
C14A Si2A N3 Li2 -92.6(6) . . . . ?
C14A Si2A N3 C5 76.7(6) . . . . ?
Li1 Si1A C8A C9A 89(2) . . . . ?
Li1 Si1A C8A C10A -151.7(16) . . . . ?
Li1 Si1A C8A C11A -38(2) . . . . ?
Li1 Si1A N1 Li2 -74.6(4) . . . . ?
Li1 Si1A N1 C3 121.6(4) . . . . ?
Li1 Si2A C14A C15A 40.6(16) . . . . ?
Li1 Si2A C14A C16A 162.0(11) . . . . ?
Li1 Si2A C14A C17A -72.8(17) . . . . ?
Li1 Si2A N3 Li2 77.7(4) . . . . ?
Li1 Si2A N3 C5 -113.0(4) . . . . ?
Li1 N1 C3 C2 -43.3(4) . . . . ?
Li1 N3 C5 C4 97.7(4) . . . . ?
Li1 O1 C18 C19 -168.7(6) . . . . ?
Li1 O1 C21 C20 177.1(5) . . . . ?
Li2 Si1 N1 Li1 86.7(3) . . . . ?
Li2 Si1 N1 C3 -120.7(3) . . . . ?
Li2 N1 C3 C2 35.0(4) . . . . ?
Li2 N2 C1 C1 -56.5(5) . . . 2_655 ?
Li2 N2 C2 C3 35.7(3) . . . . ?
Li2 N2 C4 C5 43.5(4) . . . . ?
Li2 N3 C5 C4 21.3(5) . . . . ?
Li2 O2 C22 C23 151.9(6) . . . . ?
Li2 O2 C25 C24 -144.0(4) . . . . ?
Li2 C2 C3 N1 -25.3(3) . . . . ?
Li2 C4 C5 N3 -15.5(3) . . . . ?
N1 Si1A C8A C9A 75.1(17) . . . . ?
N1 Si1A C8A C10A -165.7(16) . . . . ?
N1 Si1A C8A C11A -51.9(14) . . . . ?
N2 C2 C3 N1 -52.0(4) . . . . ?
N2 C4 C5 N3 -47.5(5) . . . . ?
N3 Si2A C14A C15A 52.7(11) . . . . ?
N3 Si2A C14A C16A 174.2(13) . . . . ?
N3 Si2A C14A C17A -60.7(14) . . . . ?
O1 C18 C19 C20 -14.8(12) . . . . ?
O2 C22 C23 C24 -0.4(11) . . . . ?
C1 N2 C2 Li2 -132.8(3) . . . . ?
C1 N2 C2 C3 -97.1(3) . . . . ?
C1 N2 C4 Li2 128.7(3) . . . . ?
C1 N2 C4 C5 172.2(3) . . . . ?
C2 N2 C1 C1 64.8(4) . . . 2_655 ?
C2 N2 C4 Li2 -106.2(3) . . . . ?
C2 N2 C4 C5 -62.6(4) . . . . ?
C4 N2 C1 C1 -170.6(4) . . . 2_655 ?
C4 N2 C2 Li2 105.1(3) . . . . ?
C4 N2 C2 C3 140.8(3) . . . . ?
C18 O1 C21 C20 -2.5(8) . . . . ?
C18 C19 C20 C21 13.2(12) . . . . ?
C19 C20 C21 O1 -6.4(9) . . . . ?
C21 O1 C18 C19 10.9(11) . . . . ?
C22 O2 C25 C24 26.0(7) . . . . ?
C22 C23 C24 C25 16.2(9) . . . . ?
C23 C24 C25 O2 -26.4(7) . . . . ?
C25 O2 C22 C23 -16.7(10) . . . . ?
